data_2206961
loop_
_publ_author_name
'Tam, Tim F.'
'Leung-Toung, Regis'
'Wang, Yingsheng'
'Spino, Michael'
'Williams, Glenn'
'Lough, Alan J.'

_publ_section_title
;Tris(2-<i>N</i>-methylaminocarbonyl-3-hydroxy-1,6-dimethyl-1,4-dihydro-4-pyridinonato)iron(III)
 dimethylformamide disolvate
;
_journal_issue 10
_journal_name_full 'Acta Crystallographica Section E'
_journal_page_first m2055
_journal_page_last m2057
_journal_paper_doi 10.1107/S1600536805029776
_journal_volume 61
_journal_year 2005
_chemical_formula_iupac 'Fe (C9 H11 N2 O3)3, 2C3 H7 N O'
_chemical_formula_moiety 'C27 H33 Fe N6 O9, 2(C3 H7 N O)'
_chemical_formula_sum 'C33 H47 Fe N8 O11'
_chemical_formula_weight 787.64
_chemical_name_systematic
;
 ?
;
_space_group_IT_number 2
_symmetry_cell_setting triclinic
_symmetry_space_group_name_Hall '-P 1'
_symmetry_space_group_name_H-M 'P -1'
_atom_sites_solution_hydrogens geom
_atom_sites_solution_primary direct
_atom_sites_solution_secondary difmap
_cell_angle_alpha 79.1515(10)
_cell_angle_beta 68.8106(10)
_cell_angle_gamma 79.7017(9)
_cell_formula_units_Z 2
_cell_length_a 11.1137(2)
_cell_length_b 13.0414(3)
_cell_length_c 13.8382(3)
_cell_measurement_reflns_used 24188
_cell_measurement_temperature 150.0(10)
_cell_measurement_theta_max 27.5
_cell_measurement_theta_min 2.9
_cell_volume 1823.18(7)
_computing_cell_refinement 'Denzo-SMN (Otwinowski & Minor, 1997)'
_computing_data_collection 'Collect (Nonius, 2003)'
_computing_data_reduction Denzo-SMN
_computing_molecular_graphics SHELXTL
_computing_publication_material SHELXTL
_computing_structure_refinement SHELXTL
_computing_structure_solution 'SHELXTL (Sheldrick, 2001)'
_diffrn_ambient_temperature 150(2)
_diffrn_detector_area_resol_mean 9
_diffrn_measured_fraction_theta_full 0.995
_diffrn_measured_fraction_theta_max 0.995
_diffrn_measurement_device_type 'Bruker--Nonius KappaCCD'
_diffrn_measurement_method '\f scans and \w scans with \k offsets'
_diffrn_radiation_monochromator graphite
_diffrn_radiation_source 'fine-focus sealed tube'
_diffrn_radiation_type MoK\a
_diffrn_radiation_wavelength 0.71073
_diffrn_reflns_av_R_equivalents 0.0618
_diffrn_reflns_av_sigmaI/netI 0.0768
_diffrn_reflns_limit_h_max 14
_diffrn_reflns_limit_h_min -14
_diffrn_reflns_limit_k_max 16
_diffrn_reflns_limit_k_min -16
_diffrn_reflns_limit_l_max 17
_diffrn_reflns_limit_l_min -17
_diffrn_reflns_number 24188
_diffrn_reflns_theta_full 27.49
_diffrn_reflns_theta_max 27.49
_diffrn_reflns_theta_min 2.93
_diffrn_standards_decay_% 0
_diffrn_standards_interval_count 0
_diffrn_standards_interval_time 0
_diffrn_standards_number 0
_exptl_absorpt_coefficient_mu 0.484
_exptl_absorpt_correction_T_max 0.982
_exptl_absorpt_correction_T_min 0.910
_exptl_absorpt_correction_type multi-scan
_exptl_absorpt_process_details
;
(SORTAV; Blessing, 1995)
;
_exptl_crystal_colour red
_exptl_crystal_density_diffrn 1.435
_exptl_crystal_density_method 'not measured'
_exptl_crystal_description needle
_exptl_crystal_F_000 830
_exptl_crystal_size_max 0.10
_exptl_crystal_size_mid 0.06
_exptl_crystal_size_min 0.04
_refine_diff_density_max 0.546
_refine_diff_density_min -0.492
_refine_ls_extinction_coef 0.0071(13)
_refine_ls_extinction_expression Fc^*^=kFc[1+0.001xFc^2^\l^3^/sin(2\q)]^-1/4^
_refine_ls_extinction_method SHELXL97
_refine_ls_goodness_of_fit_ref 1.013
_refine_ls_hydrogen_treatment constr
_refine_ls_matrix_type full
_refine_ls_number_parameters 492
_refine_ls_number_reflns 8323
_refine_ls_number_restraints 0
_refine_ls_restrained_S_all 1.013
_refine_ls_R_factor_all 0.0757
_refine_ls_R_factor_gt 0.0467
_refine_ls_shift/su_max 0.001
_refine_ls_shift/su_mean 0.000
_refine_ls_structure_factor_coef Fsqd
_refine_ls_weighting_details 'calc w=1/[\s^2^(Fo^2^)+(0.0484P)^2^+0.7105P] where P=(Fo^2^+2Fc^2^)/3'
_refine_ls_weighting_scheme calc
_refine_ls_wR_factor_gt 0.1107
_refine_ls_wR_factor_ref 0.1256
_reflns_number_gt 6063
_reflns_number_total 8323
_reflns_threshold_expression I>2\s(I)
_cod_data_source_file hb6268.cif
_cod_data_source_block I
_cod_depositor_comments
;
The following automatic conversions were performed:
'_symmetry_cell_setting' value 'Triclinic' changed to 'triclinic'
according to '/home/saulius/struct/CIF-dictionaries/cif_core.dic'
dictionary named 'cif_core.dic' version 2.4.1 from 2010-06-29.

Automatic conversion script
Id: cif_fix_enum 1527 2010-12-29 10:47:43Z saulius 

The following automatic conversions were performed:

'_symmetry_cell_setting' value 'Triclinic' changed to 'triclinic'
according to /home/saulius/struct/CIF-dictionaries/cif_core.dic
dictionary named 'cif_core.dic' version 2.4.1 from 2010-06-29.

Automatic conversion script
Id: cif_fix_values 1715 2011-07-08 13:25:40Z adriana 
;
_cod_database_code 2206961
_cod_database_fobs_code 2206961

loop_
_symmetry_equiv_pos_as_xyz
'x, y, z'
'-x, -y, -z'

loop_
_atom_site_label
_atom_site_fract_x
_atom_site_fract_y
_atom_site_fract_z
_atom_site_U_iso_or_equiv
_atom_site_adp_type
_atom_site_calc_flag
_atom_site_refinement_flags
_atom_site_occupancy
_atom_site_type_symbol
Fe1 0.28889(3) 0.78711(3) 0.31899(3) 0.02347(11) Uani d . 1 Fe
O1 0.13327(15) 0.86403(13) 0.42099(12) 0.0277(4) Uani d . 1 O
O2 0.15914(15) 0.78742(12) 0.25152(12) 0.0249(3) Uani d . 1 O
O3 -0.0445(2) 0.88024(15) 0.09043(14) 0.0442(5) Uani d . 1 O
O4 0.39554(15) 0.78024(12) 0.41420(12) 0.0273(4) Uani d . 1 O
O5 0.26770(16) 0.64055(12) 0.39429(12) 0.0272(4) Uani d . 1 O
O6 0.12059(19) 0.42974(16) 0.64768(15) 0.0457(5) Uani d . 1 O
O7 0.44153(15) 0.74585(12) 0.19147(13) 0.0282(4) Uani d . 1 O
O8 0.34766(15) 0.92895(12) 0.25283(13) 0.0277(4) Uani d . 1 O
O9 0.5792(2) 1.15986(18) 0.1839(2) 0.0608(6) Uani d . 1 O
N1 -0.18036(19) 0.89789(16) 0.32609(16) 0.0293(4) Uani d . 1 N
N2 -0.0428(2) 0.71133(16) 0.16850(16) 0.0329(5) Uani d . 1 N
H2A -0.0475 0.6693 0.2272 0.040 Uiso calc R 1 H
N3 0.34979(18) 0.51250(15) 0.62407(15) 0.0276(4) Uani d . 1 N
N4 0.18348(19) 0.43692(16) 0.47298(16) 0.0306(4) Uani d . 1 N
H4A 0.2386 0.4583 0.4114 0.037 Uiso calc R 1 H
N5 0.64957(19) 0.99485(17) 0.04944(16) 0.0322(5) Uani d . 1 N
N6 0.3728(2) 1.12730(18) 0.2389(2) 0.0465(6) Uani d . 1 N
H6A 0.3171 1.0888 0.2359 0.056 Uiso calc R 1 H
C1 0.0307(2) 0.87723(17) 0.39419(17) 0.0240(5) Uani d . 1 C
C2 0.0437(2) 0.83489(17) 0.30184(17) 0.0228(5) Uani d . 1 C
C3 -0.0623(2) 0.84712(18) 0.26940(18) 0.0261(5) Uani d . 1 C
C4 -0.1943(2) 0.93950(19) 0.4134(2) 0.0314(5) Uani d . 1 C
C5 -0.0893(2) 0.92964(19) 0.4468(2) 0.0296(5) Uani d . 1 C
H5A -0.0993 0.9594 0.5073 0.036 Uiso calc R 1 H
C6 -0.0494(2) 0.81407(19) 0.16729(19) 0.0292(5) Uani d . 1 C
C7 -0.0279(3) 0.6658(2) 0.0762(2) 0.0475(7) Uani d . 1 C
H7A -0.0269 0.5893 0.0938 0.071 Uiso calc R 1 H
H7B 0.0539 0.6822 0.0211 0.071 Uiso calc R 1 H
H7C -0.1008 0.6952 0.0514 0.071 Uiso calc R 1 H
C8 -0.2936(2) 0.9061(2) 0.2919(2) 0.0412(7) Uani d . 1 C
H8A -0.3672 0.8802 0.3509 0.062 Uiso calc R 1 H
H8B -0.2715 0.8637 0.2350 0.062 Uiso calc R 1 H
H8C -0.3173 0.9798 0.2672 0.062 Uiso calc R 1 H
C9 -0.3236(3) 0.9950(2) 0.4713(2) 0.0443(7) Uani d . 1 C
H9A -0.3149 1.0291 0.5254 0.066 Uiso calc R 1 H
H9B -0.3865 0.9440 0.5041 0.066 Uiso calc R 1 H
H9C -0.3540 1.0483 0.4223 0.066 Uiso calc R 1 H
C10 0.3841(2) 0.69697(18) 0.48249(18) 0.0248(5) Uani d . 1 C
C11 0.3128(2) 0.61858(18) 0.47260(17) 0.0245(5) Uani d . 1 C
C12 0.2925(2) 0.53021(19) 0.54708(18) 0.0260(5) Uani d . 1 C
C13 0.4169(2) 0.5842(2) 0.63377(19) 0.0317(5) Uani d . 1 C
C14 0.4330(2) 0.6767(2) 0.56441(19) 0.0309(5) Uani d . 1 C
H14A 0.4785 0.7275 0.5731 0.037 Uiso calc R 1 H
C15 0.1930(2) 0.46036(18) 0.55926(19) 0.0288(5) Uani d . 1 C
C16 0.0819(3) 0.3759(2) 0.4802(2) 0.0383(6) Uani d . 1 C
H16A 0.0584 0.3953 0.4168 0.058 Uiso calc R 1 H
H16B 0.0053 0.3906 0.5414 0.058 Uiso calc R 1 H
H16C 0.1139 0.3007 0.4872 0.058 Uiso calc R 1 H
C17 0.3462(3) 0.4106(2) 0.6930(2) 0.0364(6) Uani d . 1 C
H17A 0.4291 0.3907 0.7057 0.055 Uiso calc R 1 H
H17B 0.3319 0.3565 0.6592 0.055 Uiso calc R 1 H
H17C 0.2753 0.4172 0.7597 0.055 Uiso calc R 1 H
C18 0.4712(3) 0.5635(3) 0.7213(2) 0.0446(7) Uani d . 1 C
H18A 0.4024 0.5448 0.7876 0.067 Uiso calc R 1 H
H18B 0.5047 0.6268 0.7248 0.067 Uiso calc R 1 H
H18C 0.5418 0.5053 0.7087 0.067 Uiso calc R 1 H
C19 0.5094(2) 0.82285(19) 0.14194(18) 0.0272(5) Uani d . 1 C
C20 0.4609(2) 0.92401(18) 0.17708(18) 0.0255(5) Uani d . 1 C
C21 0.5344(2) 1.00793(19) 0.13354(19) 0.0283(5) Uani d . 1 C
C22 0.6930(2) 0.9018(2) 0.01139(19) 0.0327(6) Uani d . 1 C
C23 0.6256(2) 0.8157(2) 0.05765(19) 0.0324(5) Uani d . 1 C
H23A 0.6592 0.7503 0.0314 0.039 Uiso calc R 1 H
C24 0.4979(3) 1.1057(2) 0.1849(2) 0.0366(6) Uani d . 1 C
C25 0.3250(3) 1.2117(3) 0.3024(3) 0.0590(9) Uani d . 1 C
H25A 0.2370 1.2022 0.3510 0.088 Uiso calc R 1 H
H25B 0.3230 1.2792 0.2573 0.088 Uiso calc R 1 H
H25C 0.3824 1.2112 0.3421 0.088 Uiso calc R 1 H
C26 0.7246(3) 1.0846(2) -0.0055(2) 0.0514(8) Uani d . 1 C
H26A 0.7450 1.0885 -0.0811 0.077 Uiso calc R 1 H
H26B 0.8054 1.0745 0.0102 0.077 Uiso calc R 1 H
H26C 0.6728 1.1501 0.0181 0.077 Uiso calc R 1 H
C27 0.8154(3) 0.8938(3) -0.0817(2) 0.0426(7) Uani d . 1 C
H27A 0.8872 0.9118 -0.0655 0.064 Uiso calc R 1 H
H27B 0.8031 0.9426 -0.1415 0.064 Uiso calc R 1 H
H27C 0.8357 0.8218 -0.0990 0.064 Uiso calc R 1 H
N7 0.0956(2) 0.73488(19) 0.75274(17) 0.0398(5) Uani d . 1 N
O10 0.1436(2) 0.58480(17) 0.85225(16) 0.0527(5) Uani d . 1 O
C28 0.0412(4) 0.7850(3) 0.6726(3) 0.0683(10) Uani d . 1 C
H28A -0.0033 0.7348 0.6574 0.102 Uiso calc R 1 H
H28B 0.1111 0.8083 0.6089 0.102 Uiso calc R 1 H
H28C -0.0211 0.8459 0.6972 0.102 Uiso calc R 1 H
C29 0.1687(3) 0.7974(3) 0.7827(3) 0.0538(8) Uani d . 1 C
H29A 0.1925 0.7583 0.8423 0.081 Uiso calc R 1 H
H29B 0.1152 0.8635 0.8024 0.081 Uiso calc R 1 H
H29C 0.2477 0.8125 0.7236 0.081 Uiso calc R 1 H
C30 0.0919(3) 0.6329(2) 0.7895(2) 0.0436(7) Uani d . 1 C
H30A 0.0456 0.5947 0.7654 0.052 Uiso calc R 1 H
O11 0.2237(3) 0.4605(2) 0.24787(19) 0.0664(7) Uani d . 1 O
N8 0.2922(3) 0.54095(19) 0.0819(2) 0.0525(7) Uani d . 1 N
C31 0.3368(5) 0.6347(3) 0.0119(3) 0.0888(15) Uani d . 1 C
H31A 0.3473 0.6850 0.0519 0.133 Uiso calc R 1 H
H31B 0.2729 0.6667 -0.0220 0.133 Uiso calc R 1 H
H31C 0.4205 0.6158 -0.0414 0.133 Uiso calc R 1 H
C32 0.2877(4) 0.4527(3) 0.0343(3) 0.0704(11) Uani d . 1 C
H32A 0.2566 0.3943 0.0890 0.106 Uiso calc R 1 H
H32B 0.3750 0.4304 -0.0124 0.106 Uiso calc R 1 H
H32C 0.2285 0.4735 -0.0059 0.106 Uiso calc R 1 H
C33 0.2574(3) 0.5368(2) 0.1850(3) 0.0527(8) Uani d . 1 C
H33A 0.2592 0.5986 0.2112 0.063 Uiso calc R 1 H

loop_
_atom_site_aniso_label
_atom_site_aniso_U_11
_atom_site_aniso_U_22
_atom_site_aniso_U_33
_atom_site_aniso_U_12
_atom_site_aniso_U_13
_atom_site_aniso_U_23
Fe1 0.02321(18) 0.02204(18) 0.02636(19) -0.00289(12) -0.01067(13) -0.00142(12)
O1 0.0258(8) 0.0318(9) 0.0298(9) -0.0028(7) -0.0132(7) -0.0077(7)
O2 0.0245(8) 0.0249(8) 0.0268(8) -0.0007(6) -0.0108(7) -0.0046(6)
O3 0.0644(13) 0.0429(11) 0.0341(10) -0.0199(10) -0.0288(10) 0.0109(8)
O4 0.0276(8) 0.0250(8) 0.0319(9) -0.0048(7) -0.0139(7) -0.0008(7)
O5 0.0328(9) 0.0248(8) 0.0278(9) -0.0064(7) -0.0156(7) 0.0007(6)
O6 0.0476(11) 0.0570(13) 0.0323(10) -0.0245(10) -0.0125(9) 0.0099(9)
O7 0.0278(8) 0.0256(8) 0.0311(9) -0.0036(7) -0.0101(7) -0.0035(7)
O8 0.0252(8) 0.0233(8) 0.0322(9) -0.0023(6) -0.0081(7) -0.0023(7)
O9 0.0505(13) 0.0507(13) 0.0900(18) -0.0192(11) -0.0243(13) -0.0172(12)
N1 0.0247(10) 0.0305(11) 0.0362(11) -0.0022(8) -0.0168(9) -0.0012(9)
N2 0.0435(12) 0.0329(12) 0.0247(10) -0.0087(10) -0.0133(9) -0.0018(8)
N3 0.0252(10) 0.0290(11) 0.0259(10) 0.0014(8) -0.0101(8) 0.0012(8)
N4 0.0314(11) 0.0299(11) 0.0309(11) -0.0050(9) -0.0106(9) -0.0040(8)
N5 0.0270(10) 0.0390(12) 0.0314(11) -0.0098(9) -0.0126(9) 0.0042(9)
N6 0.0402(13) 0.0332(13) 0.0691(17) -0.0049(10) -0.0159(12) -0.0187(12)
C1 0.0257(11) 0.0213(11) 0.0259(12) -0.0051(9) -0.0104(9) 0.0003(9)
C2 0.0245(11) 0.0190(11) 0.0252(11) -0.0034(9) -0.0103(9) 0.0011(8)
C3 0.0289(12) 0.0238(12) 0.0280(12) -0.0052(9) -0.0138(10) 0.0014(9)
C4 0.0264(12) 0.0287(13) 0.0381(14) -0.0001(10) -0.0105(11) -0.0061(10)
C5 0.0268(12) 0.0303(13) 0.0342(13) -0.0027(10) -0.0107(10) -0.0098(10)
C6 0.0273(12) 0.0357(14) 0.0289(13) -0.0098(10) -0.0148(10) 0.0019(10)
C7 0.064(2) 0.0491(18) 0.0336(15) -0.0096(15) -0.0181(14) -0.0107(13)
C8 0.0309(13) 0.0507(17) 0.0517(17) -0.0011(12) -0.0265(13) -0.0088(13)
C9 0.0275(13) 0.0487(17) 0.0561(18) 0.0044(12) -0.0136(13) -0.0157(14)
C10 0.0204(10) 0.0260(12) 0.0273(12) 0.0004(9) -0.0080(9) -0.0051(9)
C11 0.0228(11) 0.0256(12) 0.0253(12) 0.0004(9) -0.0098(9) -0.0035(9)
C12 0.0244(11) 0.0302(12) 0.0237(12) -0.0023(9) -0.0095(9) -0.0027(9)
C13 0.0237(12) 0.0434(15) 0.0273(13) -0.0010(10) -0.0107(10) -0.0023(10)
C14 0.0282(12) 0.0381(14) 0.0311(13) -0.0059(10) -0.0150(10) -0.0039(10)
C15 0.0331(13) 0.0230(12) 0.0296(13) -0.0037(10) -0.0125(10) 0.0024(9)
C16 0.0456(15) 0.0301(14) 0.0440(16) -0.0123(12) -0.0168(13) -0.0054(11)
C17 0.0372(14) 0.0360(14) 0.0312(13) 0.0015(11) -0.0138(11) 0.0058(11)
C18 0.0429(15) 0.0623(19) 0.0343(15) -0.0128(14) -0.0221(13) 0.0039(13)
C19 0.0248(11) 0.0318(13) 0.0285(12) -0.0008(10) -0.0149(10) -0.0027(10)
C20 0.0246(11) 0.0281(12) 0.0268(12) -0.0035(9) -0.0141(10) 0.0001(9)
C21 0.0276(12) 0.0300(13) 0.0304(13) -0.0050(10) -0.0154(10) 0.0012(10)
C22 0.0282(12) 0.0442(15) 0.0268(13) -0.0047(11) -0.0125(10) -0.0005(11)
C23 0.0294(12) 0.0357(14) 0.0332(13) -0.0003(10) -0.0120(11) -0.0082(11)
C24 0.0380(14) 0.0314(14) 0.0457(16) -0.0107(11) -0.0205(13) 0.0011(11)
C25 0.0552(19) 0.0407(17) 0.081(2) -0.0076(15) -0.0140(18) -0.0240(16)
C26 0.0516(18) 0.0476(18) 0.0467(18) -0.0241(15) -0.0050(14) 0.0070(14)
C27 0.0329(14) 0.0627(19) 0.0280(14) -0.0047(13) -0.0079(11) -0.0018(13)
N7 0.0429(13) 0.0457(14) 0.0328(12) -0.0045(11) -0.0142(10) -0.0079(10)
O10 0.0632(14) 0.0483(13) 0.0406(12) 0.0009(11) -0.0138(10) -0.0060(9)
C28 0.095(3) 0.067(2) 0.053(2) 0.008(2) -0.043(2) -0.0124(17)
C29 0.0523(18) 0.058(2) 0.0531(19) -0.0166(16) -0.0153(15) -0.0070(15)
C30 0.0431(16) 0.0496(18) 0.0372(15) -0.0060(13) -0.0064(13) -0.0176(13)
O11 0.0832(18) 0.0606(16) 0.0525(14) -0.0037(13) -0.0231(13) -0.0055(12)
N8 0.085(2) 0.0335(13) 0.0498(15) -0.0063(13) -0.0375(15) -0.0041(11)
C31 0.162(5) 0.055(2) 0.075(3) -0.043(3) -0.070(3) 0.017(2)
C32 0.119(3) 0.0432(19) 0.061(2) -0.010(2) -0.042(2) -0.0128(16)
C33 0.077(2) 0.0359(16) 0.057(2) 0.0051(15) -0.0400(18) -0.0095(14)

loop_
_atom_type_symbol
_atom_type_description
_atom_type_scat_dispersion_real
_atom_type_scat_dispersion_imag
_atom_type_scat_source
C C 0.0033 0.0016 'International Tables Vol C Tables 4.2.6.8 and 6.1.1.4'
H H 0.0000 0.0000 'International Tables Vol C Tables 4.2.6.8 and 6.1.1.4'
N N 0.0061 0.0033 'International Tables Vol C Tables 4.2.6.8 and 6.1.1.4'
O O 0.0106 0.0060 'International Tables Vol C Tables 4.2.6.8 and 6.1.1.4'
Fe Fe 0.3463 0.8444 'International Tables Vol C Tables 4.2.6.8 and 6.1.1.4'

loop_
_geom_angle_atom_site_label_1
_geom_angle_atom_site_label_2
_geom_angle_atom_site_label_3
_geom_angle
_geom_angle_publ_flag
O2 Fe1 O5 93.98(6) n
O2 Fe1 O8 99.02(7) n
O5 Fe1 O8 166.59(7) n
O2 Fe1 O1 81.53(6) n
O5 Fe1 O1 98.07(7) n
O8 Fe1 O1 87.16(6) n
O2 Fe1 O7 93.14(6) n
O5 Fe1 O7 96.30(7) n
O8 Fe1 O7 79.79(6) n
O1 Fe1 O7 164.98(7) n
O2 Fe1 O4 169.33(6) n
O5 Fe1 O4 80.10(6) n
O8 Fe1 O4 87.55(6) n
O1 Fe1 O4 90.46(6) n
O7 Fe1 O4 96.32(7) n
C1 O1 Fe1 112.04(14) ?
C2 O2 Fe1 112.54(13) ?
C10 O4 Fe1 112.76(14) ?
C11 O5 Fe1 113.43(13) ?
C19 O7 Fe1 112.58(15) ?
C20 O8 Fe1 113.46(14) ?
C4 N1 C3 121.22(19) ?
C4 N1 C8 119.4(2) ?
C3 N1 C8 119.3(2) ?
C6 N2 C7 122.2(2) ?
C6 N2 H2A 118.9 ?
C7 N2 H2A 118.9 ?
C13 N3 C12 121.4(2) ?
C13 N3 C17 118.1(2) ?
C12 N3 C17 120.4(2) ?
C15 N4 C16 120.2(2) ?
C15 N4 H4A 119.9 ?
C16 N4 H4A 119.9 ?
C22 N5 C21 121.4(2) ?
C22 N5 C26 117.6(2) ?
C21 N5 C26 120.9(2) ?
C24 N6 C25 122.2(2) ?
C24 N6 H6A 118.9 ?
C25 N6 H6A 118.9 ?
O1 C1 C5 125.4(2) ?
O1 C1 C2 116.7(2) ?
C5 C1 C2 118.0(2) ?
O2 C2 C3 123.7(2) ?
O2 C2 C1 117.19(19) ?
C3 C2 C1 119.1(2) ?
C2 C3 N1 120.5(2) ?
C2 C3 C6 120.9(2) ?
N1 C3 C6 118.44(19) ?
N1 C4 C5 119.5(2) ?
N1 C4 C9 119.3(2) ?
C5 C4 C9 121.2(2) ?
C4 C5 C1 121.7(2) ?
C4 C5 H5A 119.2 ?
C1 C5 H5A 119.2 ?
O3 C6 N2 124.8(2) ?
O3 C6 C3 120.2(2) ?
N2 C6 C3 115.0(2) ?
N2 C7 H7A 109.5 ?
N2 C7 H7B 109.5 ?
H7A C7 H7B 109.5 ?
N2 C7 H7C 109.5 ?
H7A C7 H7C 109.5 ?
H7B C7 H7C 109.5 ?
N1 C8 H8A 109.5 ?
N1 C8 H8B 109.5 ?
H8A C8 H8B 109.5 ?
N1 C8 H8C 109.5 ?
H8A C8 H8C 109.5 ?
H8B C8 H8C 109.5 ?
C4 C9 H9A 109.5 ?
C4 C9 H9B 109.5 ?
H9A C9 H9B 109.5 ?
C4 C9 H9C 109.5 ?
H9A C9 H9C 109.5 ?
H9B C9 H9C 109.5 ?
O4 C10 C14 125.6(2) ?
O4 C10 C11 116.6(2) ?
C14 C10 C11 117.8(2) ?
O5 C11 C12 125.2(2) ?
O5 C11 C10 116.04(19) ?
C12 C11 C10 118.7(2) ?
C11 C12 N3 120.3(2) ?
C11 C12 C15 121.9(2) ?
N3 C12 C15 117.03(19) ?
N3 C13 C14 120.0(2) ?
N3 C13 C18 119.2(2) ?
C14 C13 C18 120.8(2) ?
C13 C14 C10 121.6(2) ?
C13 C14 H14A 119.2 ?
C10 C14 H14A 119.2 ?
O6 C15 N4 122.5(2) ?
O6 C15 C12 119.4(2) ?
N4 C15 C12 118.0(2) ?
N4 C16 H16A 109.5 ?
N4 C16 H16B 109.5 ?
H16A C16 H16B 109.5 ?
N4 C16 H16C 109.5 ?
H16A C16 H16C 109.5 ?
H16B C16 H16C 109.5 ?
N3 C17 H17A 109.5 ?
N3 C17 H17B 109.5 ?
H17A C17 H17B 109.5 ?
N3 C17 H17C 109.5 ?
H17A C17 H17C 109.5 ?
H17B C17 H17C 109.5 ?
C13 C18 H18A 109.5 ?
C13 C18 H18B 109.5 ?
H18A C18 H18B 109.5 ?
C13 C18 H18C 109.5 ?
H18A C18 H18C 109.5 ?
H18B C18 H18C 109.5 ?
O7 C19 C23 125.5(2) ?
O7 C19 C20 117.3(2) ?
C23 C19 C20 117.2(2) ?
O8 C20 C21 124.3(2) ?
O8 C20 C19 115.4(2) ?
C21 C20 C19 120.3(2) ?
N5 C21 C20 119.0(2) ?
N5 C21 C24 120.6(2) ?
C20 C21 C24 120.0(2) ?
N5 C22 C23 120.5(2) ?
N5 C22 C27 118.8(2) ?
C23 C22 C27 120.7(2) ?
C22 C23 C19 121.4(2) ?
C22 C23 H23A 119.3 ?
C19 C23 H23A 119.3 ?
O9 C24 N6 121.1(3) ?
O9 C24 C21 122.8(3) ?
N6 C24 C21 115.9(2) ?
N6 C25 H25A 109.5 ?
N6 C25 H25B 109.5 ?
H25A C25 H25B 109.5 ?
N6 C25 H25C 109.5 ?
H25A C25 H25C 109.5 ?
H25B C25 H25C 109.5 ?
N5 C26 H26A 109.5 ?
N5 C26 H26B 109.5 ?
H26A C26 H26B 109.5 ?
N5 C26 H26C 109.5 ?
H26A C26 H26C 109.5 ?
H26B C26 H26C 109.5 ?
C22 C27 H27A 109.5 ?
C22 C27 H27B 109.5 ?
H27A C27 H27B 109.5 ?
C22 C27 H27C 109.5 ?
H27A C27 H27C 109.5 ?
H27B C27 H27C 109.5 ?
C30 N7 C28 122.1(3) ?
C30 N7 C29 120.7(3) ?
C28 N7 C29 116.8(3) ?
N7 C28 H28A 109.5 ?
N7 C28 H28B 109.5 ?
H28A C28 H28B 109.5 ?
N7 C28 H28C 109.5 ?
H28A C28 H28C 109.5 ?
H28B C28 H28C 109.5 ?
N7 C29 H29A 109.5 ?
N7 C29 H29B 109.5 ?
H29A C29 H29B 109.5 ?
N7 C29 H29C 109.5 ?
H29A C29 H29C 109.5 ?
H29B C29 H29C 109.5 ?
O10 C30 N7 124.9(3) ?
O10 C30 H30A 117.5 ?
N7 C30 H30A 117.5 ?
C33 N8 C32 121.9(3) ?
C33 N8 C31 121.2(3) ?
C32 N8 C31 116.9(3) ?
N8 C31 H31A 109.5 ?
N8 C31 H31B 109.5 ?
H31A C31 H31B 109.5 ?
N8 C31 H31C 109.5 ?
H31A C31 H31C 109.5 ?
H31B C31 H31C 109.5 ?
N8 C32 H32A 109.5 ?
N8 C32 H32B 109.5 ?
H32A C32 H32B 109.5 ?
N8 C32 H32C 109.5 ?
H32A C32 H32C 109.5 ?
H32B C32 H32C 109.5 ?
O11 C33 N8 125.0(3) ?
O11 C33 H33A 117.5 ?
N8 C33 H33A 117.5 ?

loop_
_geom_bond_atom_site_label_1
_geom_bond_atom_site_label_2
_geom_bond_distance
_geom_bond_publ_flag
Fe1 O2 1.9801(15) y
Fe1 O5 2.0071(16) y
Fe1 O8 2.0121(16) y
Fe1 O1 2.0342(16) y
Fe1 O7 2.0367(16) y
Fe1 O4 2.0483(16) y
C1 O1 1.295(3) y
C2 O2 1.321(3) y
O3 C6 1.228(3) ?
C10 O4 1.290(3) y
C11 O5 1.316(3) y
O6 C15 1.234(3) ?
C19 O7 1.298(3) y
C20 O8 1.315(3) y
O9 C24 1.237(3) ?
N1 C4 1.363(3) ?
N1 C3 1.384(3) ?
N1 C8 1.477(3) ?
N2 C6 1.326(3) ?
N2 C7 1.453(3) ?
N2 H2A 0.8800 ?
N3 C13 1.348(3) ?
N3 C12 1.392(3) ?
N3 C17 1.481(3) ?
N4 C15 1.331(3) ?
N4 C16 1.459(3) ?
N4 H4A 0.8800 ?
N5 C22 1.352(3) ?
N5 C21 1.394(3) ?
N5 C26 1.483(3) ?
N6 C24 1.327(4) ?
N6 C25 1.444(4) ?
N6 H6A 0.8800 ?
C1 C5 1.392(3) ?
C1 C2 1.436(3) ?
C2 C3 1.380(3) ?
C3 C6 1.505(3) ?
C4 C5 1.381(3) ?
C4 C9 1.499(3) ?
C5 H5A 0.9500 ?
C7 H7A 0.9800 ?
C7 H7B 0.9800 ?
C7 H7C 0.9800 ?
C8 H8A 0.9800 ?
C8 H8B 0.9800 ?
C8 H8C 0.9800 ?
C9 H9A 0.9800 ?
C9 H9B 0.9800 ?
C9 H9C 0.9800 ?
C10 C14 1.390(3) ?
C10 C11 1.453(3) ?
C11 C12 1.385(3) ?
C12 C15 1.499(3) ?
C13 C14 1.388(4) ?
C13 C18 1.500(3) ?
C14 H14A 0.9500 ?
C16 H16A 0.9800 ?
C16 H16B 0.9800 ?
C16 H16C 0.9800 ?
C17 H17A 0.9800 ?
C17 H17B 0.9800 ?
C17 H17C 0.9800 ?
C18 H18A 0.9800 ?
C18 H18B 0.9800 ?
C18 H18C 0.9800 ?
C19 C23 1.395(3) ?
C19 C20 1.437(3) ?
C20 C21 1.394(3) ?
C21 C24 1.498(4) ?
C22 C23 1.384(3) ?
C22 C27 1.502(3) ?
C23 H23A 0.9500 ?
C25 H25A 0.9800 ?
C25 H25B 0.9800 ?
C25 H25C 0.9800 ?
C26 H26A 0.9800 ?
C26 H26B 0.9800 ?
C26 H26C 0.9800 ?
C27 H27A 0.9800 ?
C27 H27B 0.9800 ?
C27 H27C 0.9800 ?
N7 C30 1.334(4) ?
N7 C28 1.447(4) ?
N7 C29 1.450(4) ?
O10 C30 1.226(4) ?
C28 H28A 0.9800 ?
C28 H28B 0.9800 ?
C28 H28C 0.9800 ?
C29 H29A 0.9800 ?
C29 H29B 0.9800 ?
C29 H29C 0.9800 ?
C30 H30A 0.9500 ?
O11 C33 1.208(4) ?
N8 C33 1.329(4) ?
N8 C32 1.446(4) ?
N8 C31 1.450(4) ?
C31 H31A 0.9800 ?
C31 H31B 0.9800 ?
C31 H31C 0.9800 ?
C32 H32A 0.9800 ?
C32 H32B 0.9800 ?
C32 H32C 0.9800 ?
C33 H33A 0.9500 ?

loop_
_geom_hbond_atom_site_label_D
_geom_hbond_atom_site_label_H
_geom_hbond_atom_site_label_A
_geom_hbond_site_symmetry_A
_geom_hbond_distance_DH
_geom_hbond_distance_HA
_geom_hbond_distance_DA
_geom_hbond_angle_DHA
N2 H2A O6 2_566 0.88 1.96 2.797(3) 158
N4 H4A O11 . 0.88 2.32 2.946(3) 128
N4 H4A O5 . 0.88 2.41 2.860(3) 112
N6 H6A O8 . 0.88 2.03 2.615(3) 123

loop_
_geom_torsion_atom_site_label_1
_geom_torsion_atom_site_label_2
_geom_torsion_atom_site_label_3
_geom_torsion_atom_site_label_4
_geom_torsion
C2 C3 C6 O3 -102.5(3)
C11 C12 C15 O6 -135.3(3)
C20 C21 C24 O9 146.6(3)
